data_7237007
loop_
_publ_author_name
'Smetana, Volodymyr'
'Mudryk, Yaroslav'
'Pecharsky, Vitalij K.'
'Mudring, Anja-Verena'

_publ_section_title
;
 Controlling magnetism via transition metal exchange in the series of
 intermetallics Eu(T1,T2)5In (T = Cu, Ag, Au)
;
_journal_issue 6
_journal_name_full 'Journal of Materials Chemistry C'
_journal_page_first 1353
_journal_paper_doi 10.1039/C7TC04964A
_journal_volume 6
_journal_year 2018
_chemical_formula_sum 'Au4.61 Cu0.39 Eu In'
_chemical_formula_weight 1199.85
_space_group_crystal_system tetragonal
_space_group_IT_number 139
_space_group_name_Hall '-I 4 2'
_space_group_name_H-M_alt 'I 4/m m m'
_audit_creation_method SHELXL-97
_audit_update_record
;
2017-08-01 deposited with the CCDC.
2017-12-18 downloaded from the CCDC.
;
_cell_angle_alpha 90
_cell_angle_beta 90
_cell_angle_gamma 90
_cell_formula_units_Z 2
_cell_length_a 7.139(2)
_cell_length_b 7.139(2)
_cell_length_c 5.417(3)
_cell_measurement_reflns_used 909
_cell_measurement_temperature 296(2)
_cell_measurement_theta_max 31.889
_cell_measurement_theta_min 4.724
_cell_volume 276.08(19)
_computing_structure_refinement 'SHELXL-97 (Sheldrick, 2008)'
_diffrn_ambient_temperature 296(2)
_diffrn_measured_fraction_theta_full 0.978
_diffrn_measured_fraction_theta_max 0.963
_diffrn_measurement_device_type 'Bruker Venture'
_diffrn_radiation_type MoK\a
_diffrn_radiation_wavelength 0.71073
_diffrn_reflns_av_R_equivalents 0.0401
_diffrn_reflns_av_unetI/netI 0.0261
_diffrn_reflns_Laue_measured_fraction_full 0.978
_diffrn_reflns_Laue_measured_fraction_max 0.963
_diffrn_reflns_limit_h_max 10
_diffrn_reflns_limit_h_min -5
_diffrn_reflns_limit_k_max 6
_diffrn_reflns_limit_k_min -10
_diffrn_reflns_limit_l_max 7
_diffrn_reflns_limit_l_min -7
_diffrn_reflns_number 990
_diffrn_reflns_point_group_measured_fraction_full 0.978
_diffrn_reflns_point_group_measured_fraction_max 0.963
_diffrn_reflns_theta_full 25.242
_diffrn_reflns_theta_max 31.889
_diffrn_reflns_theta_min 4.724
_exptl_absorpt_coefficient_mu 138.636
_exptl_absorpt_correction_T_max 0.03
_exptl_absorpt_correction_T_min 0.02
_exptl_absorpt_correction_type empirical
_exptl_absorpt_process_details 'Blessing, 1995'
_exptl_crystal_density_diffrn 14.433
_exptl_crystal_description 'irregular fragment'
_exptl_crystal_F_000 975
_exptl_crystal_size_max 0.1
_exptl_crystal_size_mid 0.08
_exptl_crystal_size_min 0.07
_refine_diff_density_max 2.412
_refine_diff_density_min -4.532
_refine_diff_density_rms 0.935
_refine_ls_extinction_method none
_refine_ls_goodness_of_fit_ref 1.189
_refine_ls_hydrogen_treatment undef
_refine_ls_matrix_type full
_refine_ls_number_parameters 10
_refine_ls_number_reflns 158
_refine_ls_number_restraints 0
_refine_ls_restrained_S_all 1.189
_refine_ls_R_factor_all 0.0366
_refine_ls_R_factor_gt 0.0338
_refine_ls_shift/su_max 0.000
_refine_ls_shift/su_mean 0.000
_refine_ls_structure_factor_coef Fsqd
_refine_ls_weighting_details 'w=1/[\s^2^(Fo^2^)+(0.0407P)^2^+11.0268P] where P=(Fo^2^+2Fc^2^)/3'
_refine_ls_weighting_scheme calc
_refine_ls_wR_factor_gt 0.0751
_refine_ls_wR_factor_ref 0.0760
_reflns_Friedel_coverage 0.000
_reflns_number_gt 145
_reflns_number_total 158
_reflns_threshold_expression 'I > 2\s(I)'
_cod_data_source_file c7tc04964a2.cif
_cod_data_source_block af7_0m
_cod_original_cell_volume 276.1(2)
_cod_database_code 7237007
_shelx_shelxl_version_number 97
_shelx_space_group_comment
;
The symmetry employed for this shelxl refinement is uniquely defined
by the following loop, which should always be used as a source of
symmetry information in preference to the above space-group names.
They are only intended as comments.
;

loop_
_space_group_symop_operation_xyz
'x, y, z'
'-x, -y, z'
'-y, x, z'
'y, -x, z'
'-x, y, -z'
'x, -y, -z'
'y, x, -z'
'-y, -x, -z'
'x+1/2, y+1/2, z+1/2'
'-x+1/2, -y+1/2, z+1/2'
'-y+1/2, x+1/2, z+1/2'
'y+1/2, -x+1/2, z+1/2'
'-x+1/2, y+1/2, -z+1/2'
'x+1/2, -y+1/2, -z+1/2'
'y+1/2, x+1/2, -z+1/2'
'-y+1/2, -x+1/2, -z+1/2'
'-x, -y, -z'
'x, y, -z'
'y, -x, -z'
'-y, x, -z'
'x, -y, z'
'-x, y, z'
'-y, -x, z'
'y, x, z'
'-x+1/2, -y+1/2, -z+1/2'
'x+1/2, y+1/2, -z+1/2'
'y+1/2, -x+1/2, -z+1/2'
'-y+1/2, x+1/2, -z+1/2'
'x+1/2, -y+1/2, z+1/2'
'-x+1/2, y+1/2, z+1/2'
'-y+1/2, -x+1/2, z+1/2'
'y+1/2, x+1/2, z+1/2'

loop_
_atom_site_label
_atom_site_type_symbol
_atom_site_fract_x
_atom_site_fract_y
_atom_site_fract_z
_atom_site_U_iso_or_equiv
_atom_site_adp_type
_atom_site_occupancy
_atom_site_site_symmetry_order
_atom_site_calc_flag
_atom_site_refinement_flags_posn
_atom_site_refinement_flags_adp
_atom_site_refinement_flags_occupancy
Eu1 Eu 0.0000 0.0000 0.5000 0.0083(5) Uani 1 16 d S T P
Au1 Au 0.19440(9) 0.19440(9) 0.0000 0.0104(3) Uani 1 4 d S T P
Au2 Au 0.0000 0.5000 0.2500 0.0113(7) Uani 0.306(14) 8 d S T P
Cu2 Cu 0.0000 0.5000 0.2500 0.0113(7) Uani 0.194(14) 8 d S T P
In2 In 0.0000 0.5000 0.2500 0.0113(7) Uani 0.5 8 d S T P

loop_
_atom_site_aniso_label
_atom_site_aniso_U_11
_atom_site_aniso_U_22
_atom_site_aniso_U_33
_atom_site_aniso_U_23
_atom_site_aniso_U_13
_atom_site_aniso_U_12
Eu1 0.0077(6) 0.0077(6) 0.0095(10) 0.000 0.000 0.000
Au1 0.0093(3) 0.0093(3) 0.0126(5) 0.000 0.000 -0.0008(3)
Au2 0.0116(9) 0.0116(9) 0.0108(10) 0.000 0.000 0.000
Cu2 0.0116(9) 0.0116(9) 0.0108(10) 0.000 0.000 0.000
In2 0.0116(9) 0.0116(9) 0.0108(10) 0.000 0.000 0.000

loop_
_atom_type_symbol
_atom_type_description
_atom_type_scat_dispersion_real
_atom_type_scat_dispersion_imag
_atom_type_scat_source
Cu Cu 0.3201 1.2651 'International Tables Vol C Tables 4.2.6.8 and 6.1.1.4'
In In -0.7276 1.3100 'International Tables Vol C Tables 4.2.6.8 and 6.1.1.4'
Eu Eu -0.1578 3.6682 'International Tables Vol C Tables 4.2.6.8 and 6.1.1.4'
Au Au -2.0133 8.8022 'International Tables Vol C Tables 4.2.6.8 and 6.1.1.4'

loop_
_geom_angle_atom_site_label_1
_geom_angle_atom_site_label_2
_geom_angle_atom_site_label_3
_geom_angle
_geom_angle_site_symmetry_1
_geom_angle_site_symmetry_3
Au1 Eu1 Au1 180.000(17) 25 9_445
Au1 Eu1 Au1 90.0 25 27_455
Au1 Eu1 Au1 90.0 9_445 27_455
Au1 Eu1 Au1 90.0 25 11_545
Au1 Eu1 Au1 90.0 9_445 11_545
Au1 Eu1 Au1 180.0 27_455 11_545
Au1 Eu1 Au1 54.07(2) 25 1_556
Au1 Eu1 Au1 125.93(2) 9_445 1_556
Au1 Eu1 Au1 90.0 27_455 1_556
Au1 Eu1 Au1 90.0 11_545 1_556
Au1 Eu1 Au1 125.93(2) 25 17
Au1 Eu1 Au1 54.07(2) 9_445 17
Au1 Eu1 Au1 90.0 27_455 17
Au1 Eu1 Au1 90.0 11_545 17
Au1 Eu1 Au1 180.0 1_556 17
Au1 Eu1 Au1 90.0 25 19_556
Au1 Eu1 Au1 90.0 9_445 19_556
Au1 Eu1 Au1 125.93(2) 27_455 19_556
Au1 Eu1 Au1 54.07(2) 11_545 19_556
Au1 Eu1 Au1 49.03(3) 1_556 19_556
Au1 Eu1 Au1 130.97(3) 17 19_556
Au1 Eu1 Au1 90.0 25 19
Au1 Eu1 Au1 90.0 9_445 19
Au1 Eu1 Au1 125.93(2) 27_455 19
Au1 Eu1 Au1 54.07(2) 11_545 19
Au1 Eu1 Au1 130.97(3) 1_556 19
Au1 Eu1 Au1 49.03(3) 17 19
Au1 Eu1 Au1 108.14(5) 19_556 19
Au1 Eu1 Au1 90.0 25 3_556
Au1 Eu1 Au1 90.0 9_445 3_556
Au1 Eu1 Au1 54.07(2) 27_455 3_556
Au1 Eu1 Au1 125.93(2) 11_545 3_556
Au1 Eu1 Au1 49.03(3) 1_556 3_556
Au1 Eu1 Au1 130.97(3) 17 3_556
Au1 Eu1 Au1 71.86(5) 19_556 3_556
Au1 Eu1 Au1 180.00(2) 19 3_556
Au1 Eu1 Au1 90.0 25 3
Au1 Eu1 Au1 90.0 9_445 3
Au1 Eu1 Au1 54.07(2) 27_455 3
Au1 Eu1 Au1 125.93(2) 11_545 3
Au1 Eu1 Au1 130.97(3) 1_556 3
Au1 Eu1 Au1 49.03(3) 17 3
Au1 Eu1 Au1 180.0 19_556 3
Au1 Eu1 Au1 71.86(5) 19 3
Au1 Eu1 Au1 108.14(5) 3_556 3
Au1 Eu1 Au1 125.93(2) 25 17_556
Au1 Eu1 Au1 54.07(2) 9_445 17_556
Au1 Eu1 Au1 90.0 27_455 17_556
Au1 Eu1 Au1 90.0 11_545 17_556
Au1 Eu1 Au1 71.86(5) 1_556 17_556
Au1 Eu1 Au1 108.14(5) 17 17_556
Au1 Eu1 Au1 49.03(3) 19_556 17_556
Au1 Eu1 Au1 130.97(3) 19 17_556
Au1 Eu1 Au1 49.03(3) 3_556 17_556
Au1 Eu1 Au1 130.97(3) 3 17_556
Au1 Eu1 Au1 54.07(2) 25 .
Au1 Eu1 Au1 125.93(2) 9_445 .
Au1 Eu1 Au1 90.0 27_455 .
Au1 Eu1 Au1 90.0 11_545 .
Au1 Eu1 Au1 108.14(5) 1_556 .
Au1 Eu1 Au1 71.86(5) 17 .
Au1 Eu1 Au1 130.97(3) 19_556 .
Au1 Eu1 Au1 49.03(3) 19 .
Au1 Eu1 Au1 130.97(3) 3_556 .
Au1 Eu1 Au1 49.03(3) 3 .
Au1 Eu1 Au1 180.0 17_556 .
Au1 Au1 Au1 90.0 19 3
Au1 Au1 In2 61.610(17) 19 25
Au1 Au1 In2 138.370(18) 3 25
Au1 Au1 Cu2 61.610(17) 19 25
Au1 Au1 Cu2 138.370(18) 3 25
In2 Au1 Cu2 0.0 25 25
Au1 Au1 Au2 61.610(17) 19 25
Au1 Au1 Au2 138.370(18) 3 25
In2 Au1 Au2 0.0 25 25
Cu2 Au1 Au2 0.0 25 25
Au1 Au1 Au2 138.370(18) 19 .
Au1 Au1 Au2 61.610(17) 3 .
In2 Au1 Au2 119.7 25 .
Cu2 Au1 Au2 119.7 25 .
Au2 Au1 Au2 119.71(3) 25 .
Au1 Au1 In2 61.610(17) 19 9_544
Au1 Au1 In2 138.370(18) 3 9_544
In2 Au1 In2 55.28(3) 25 9_544
Cu2 Au1 In2 55.28(3) 25 9_544
Au2 Au1 In2 55.28(3) 25 9_544
Au2 Au1 In2 157.8 . 9_544
Au1 Au1 Cu2 61.610(17) 19 9_544
Au1 Au1 Cu2 138.370(18) 3 9_544
In2 Au1 Cu2 55.28(3) 25 9_544
Cu2 Au1 Cu2 55.28(3) 25 9_544
Au2 Au1 Cu2 55.28(3) 25 9_544
Au2 Au1 Cu2 157.8 . 9_544
In2 Au1 Cu2 0.0 9_544 9_544
Au1 Au1 Au2 61.610(17) 19 9_544
Au1 Au1 Au2 138.370(18) 3 9_544
In2 Au1 Au2 55.3 25 9_544
Cu2 Au1 Au2 55.3 25 9_544
Au2 Au1 Au2 55.28(3) 25 9_544
Au2 Au1 Au2 157.82(3) . 9_544
In2 Au1 Au2 0.0 9_544 9_544
Cu2 Au1 Au2 0.0 9_544 9_544
Au1 Au1 In2 138.370(18) 19 17_565
Au1 Au1 In2 61.610(17) 3 17_565
In2 Au1 In2 157.82(3) 25 17_565
Cu2 Au1 In2 157.82(3) 25 17_565
Au2 Au1 In2 157.82(3) 25 17_565
Au2 Au1 In2 55.3 . 17_565
In2 Au1 In2 119.71(3) 9_544 17_565
Cu2 Au1 In2 119.71(3) 9_544 17_565
Au2 Au1 In2 119.71(3) 9_544 17_565
In2 Au2 In2 180.0 17_566 17_565
In2 Au2 Cu2 0.0 17_566 17_566
In2 Au2 Cu2 180.0 17_565 17_566
In2 Au2 Cu2 180.0 17_566 17_565
In2 Au2 Cu2 0.0 17_565 17_565
Cu2 Au2 Cu2 180.0 17_566 17_565
In2 Au2 Au2 0.0 17_566 17_566
In2 Au2 Au2 180.0 17_565 17_566
Cu2 Au2 Au2 0.0 17_566 17_566
Cu2 Au2 Au2 180.0 17_565 17_566
In2 Au2 Au2 180.0 17_566 17_565
In2 Au2 Au2 0.0 17_565 17_565
Cu2 Au2 Au2 180.0 17_566 17_565
Cu2 Au2 Au2 0.0 17_565 17_565
Au2 Au2 Au2 180.0 17_566 17_565
In2 Au2 Au1 117.641(17) 17_566 .
In2 Au2 Au1 62.359(17) 17_565 .
Cu2 Au2 Au1 117.641(17) 17_566 .
Cu2 Au2 Au1 62.359(17) 17_565 .
Au2 Au2 Au1 117.641(17) 17_566 .
Au2 Au2 Au1 62.359(17) 17_565 .
In2 Au2 Au1 62.359(17) 17_566 11
In2 Au2 Au1 117.641(17) 17_565 11
Cu2 Au2 Au1 62.359(17) 17_566 11
Cu2 Au2 Au1 117.641(17) 17_565 11
Au2 Au2 Au1 62.359(17) 17_566 11
Au2 Au2 Au1 117.641(17) 17_565 11
Au1 Au2 Au1 102.429(14) . 11
In2 Au2 Au1 117.641(17) 17_566 3
In2 Au2 Au1 62.359(17) 17_565 3
Cu2 Au2 Au1 117.641(17) 17_566 3
Cu2 Au2 Au1 62.359(17) 17_565 3
Au2 Au2 Au1 117.641(17) 17_566 3
Au2 Au2 Au1 62.359(17) 17_565 3
Au1 Au2 Au1 56.78(3) . 3
Au1 Au2 Au1 157.82(3) 11 3
In2 Au2 Au1 62.359(17) 17_566 25
In2 Au2 Au1 117.641(17) 17_565 25
Cu2 Au2 Au1 62.359(17) 17_566 25
Cu2 Au2 Au1 117.641(17) 17_565 25
Au2 Au2 Au1 62.359(17) 17_566 25
Au2 Au2 Au1 117.641(17) 17_565 25
Au1 Au2 Au1 60.29(3) . 25
Au1 Au2 Au1 56.78(3) 11 25
Au1 Au2 Au1 102.429(14) 3 25
In2 Au2 Au1 62.359(16) 17_566 27_455
In2 Au2 Au1 117.641(17) 17_565 27_455
Cu2 Au2 Au1 62.359(16) 17_566 27_455
Cu2 Au2 Au1 117.641(17) 17_565 27_455
Au2 Au2 Au1 62.359(16) 17_566 27_455
Au2 Au2 Au1 117.641(17) 17_565 27_455
Au1 Au2 Au1 102.430(14) . 27_455
Au1 Au2 Au1 124.72(3) 11 27_455
Au1 Au2 Au1 60.29(3) 3 27_455
Au1 Au2 Au1 96.74(4) 25 27_455
In2 Au2 Au1 117.641(17) 17_566 19_565
In2 Au2 Au1 62.359(16) 17_565 19_565
Cu2 Au2 Au1 117.641(17) 17_566 19_565
Cu2 Au2 Au1 62.359(16) 17_565 19_565
Au2 Au2 Au1 117.641(17) 17_566 19_565
Au2 Au2 Au1 62.359(16) 17_565 19_565
Au1 Au2 Au1 96.74(4) . 19_565
Au1 Au2 Au1 60.29(3) 11 19_565
Au1 Au2 Au1 124.72(3) 3 19_565
Au1 Au2 Au1 102.429(14) 25 19_565
Au1 Au2 Au1 157.82(3) 27_455 19_565

loop_
_geom_bond_atom_site_label_1
_geom_bond_atom_site_label_2
_geom_bond_distance
_geom_bond_site_symmetry_2
Eu1 Au1 3.0855(13) 25
Eu1 Au1 3.0855(13) 9_445
Eu1 Au1 3.0855(13) 27_455
Eu1 Au1 3.0855(13) 11_545
Eu1 Au1 3.3448(15) 1_556
Eu1 Au1 3.3448(15) 17
Eu1 Au1 3.3448(15) 19_556
Eu1 Au1 3.3448(15) 19
Eu1 Au1 3.3448(15) 3_556
Eu1 Au1 3.3448(15) 3
Eu1 Au1 3.3448(15) 17_556
Eu1 Au1 3.3448(15) .
Au1 Au1 2.7757(15) 19
Au1 Au1 2.7757(15) 3
Au1 In2 2.9189(8) 25
Au1 Cu2 2.9189(8) 25
Au1 Au2 2.9189(8) 25
Au1 Au2 2.9189(8) .
Au1 In2 2.9189(8) 9_544
Au1 Cu2 2.9189(8) 9_544
Au1 Au2 2.9189(8) 9_544
Au1 In2 2.9189(8) 17_565
Au2 In2 2.7084(17) 17_566
Au2 In2 2.7084(17) 17_565
Au2 Cu2 2.7084(17) 17_566
Au2 Cu2 2.7084(17) 17_565
Au2 Au2 2.7084(17) 17_566
Au2 Au2 2.7084(17) 17_565
Au2 Au1 2.9189(8) 11
Au2 Au1 2.9189(8) 3
Au2 Au1 2.9189(8) 25
Au2 Au1 2.9189(8) 27_455
Au2 Au1 2.9189(8) 19_565
